data_4327264
loop_
_publ_author_name
'Maxim Avdeev'
'Vladimir B. Nalbandyan'

_publ_contact_author_address 'Bragg Institute, ANSTO, PMB 1, Menai, NSW 2234, Australia'
_publ_contact_author_email Maxim.Avdeev@ansto.gov.au
_publ_contact_author_fax '61 2 9717 3606'
_publ_contact_author_name 'Maxim Avdeev'
_publ_contact_author_phone '61 2 9717 9522'
_publ_section_title
;
 New Cubic Perovskite Na(Cu2.5Ti0.5)Ti4O12 with Square Planar Coordination
 of Ti4+
;
_journal_name_full 'Inorganic Chemistry'
_journal_page_first 2217
_journal_page_last 2220
_journal_paper_doi 10.1021/ic051413+
_journal_volume 45
_journal_year 2006
_chemical_formula_sum 'Cu2.5 Na O12 Ti4.5'
_chemical_formula_weight 589.39
_space_group_IT_number 204
_symmetry_cell_setting cubic
_symmetry_space_group_name_Hall '-I 2 2 3'
_symmetry_space_group_name_H-M 'I m -3'
_audit_author_name 'Maxim Avdeev'
_audit_creation_date 2005-05-17T13:00
_audit_creation_method 'from EXP file using GSAS2CIF'
_audit_update_record ' 2005-05-17T13:00  Initial CIF as created by GSAS2CIF'
_cell_angle_alpha 90.0
_cell_angle_beta 90.0
_cell_angle_gamma 90.0
_cell_formula_units_Z 2
_cell_length_a 7.384719(21)
_cell_length_b 7.384719
_cell_length_c 7.384719
_cell_volume 402.7188(11)
_computing_structure_refinement GSAS
_pd_block_id 2005-05-17T13:00|23593_phase1|Maxim_Avdeev||
_pd_char_colour brown
_pd_phase_name 'Sodium Copper Titanate'
_refine_ls_goodness_of_fit_all 1.70
_refine_ls_matrix_type full
_refine_ls_number_parameters 26
_refine_ls_number_restraints 0
_refine_ls_shift/su_max 0.07
_refine_ls_shift/su_mean 0.01
_cod_data_source_file ic0514132Bsi20050818_100459.cif
_cod_data_source_block 23593_publ
_cod_original_cell_volume 402.7190(11)
_cod_original_formula_sum 'Cu2.50 Na O12 Ti4.50'
_cod_database_code 4327264

loop_
_symmetry_equiv_pos_site_id
_symmetry_equiv_pos_as_xyz
1 +x,+y,+z
2 +z,+x,+y
3 +y,+z,+x
4 +x,+y,-z
5 -z,+x,+y
6 +y,-z,+x
7 -z,+x,-y
8 -y,-z,+x
9 +y,-z,-x
10 -x,+y,-z
11 -z,-x,+y
12 +x,-y,-z
-1 -x,-y,-z
-2 -z,-x,-y
-3 -y,-z,-x
-4 -x,-y,+z
-5 +z,-x,-y
-6 -y,+z,-x
-7 +z,-x,+y
-8 +y,+z,-x
-9 -y,+z,+x
-10 +x,-y,+z
-11 +z,+x,-y
-12 -x,+y,+z
101 +x+1/2,+y+1/2,+z+1/2
102 +z+1/2,+x+1/2,+y+1/2
103 +y+1/2,+z+1/2,+x+1/2
104 +x+1/2,+y+1/2,-z+1/2
105 -z+1/2,+x+1/2,+y+1/2
106 +y+1/2,-z+1/2,+x+1/2
107 -z+1/2,+x+1/2,-y+1/2
108 -y+1/2,-z+1/2,+x+1/2
109 +y+1/2,-z+1/2,-x+1/2
110 -x+1/2,+y+1/2,-z+1/2
111 -z+1/2,-x+1/2,+y+1/2
112 +x+1/2,-y+1/2,-z+1/2
-101 -x+1/2,-y+1/2,-z+1/2
-102 -z+1/2,-x+1/2,-y+1/2
-103 -y+1/2,-z+1/2,-x+1/2
-104 -x+1/2,-y+1/2,+z+1/2
-105 +z+1/2,-x+1/2,-y+1/2
-106 -y+1/2,+z+1/2,-x+1/2
-107 +z+1/2,-x+1/2,+y+1/2
-108 +y+1/2,+z+1/2,-x+1/2
-109 -y+1/2,+z+1/2,+x+1/2
-110 +x+1/2,-y+1/2,+z+1/2
-111 +z+1/2,+x+1/2,-y+1/2
-112 -x+1/2,+y+1/2,+z+1/2

loop_
_atom_site_aniso_label
_atom_site_aniso_U_11
_atom_site_aniso_U_12
_atom_site_aniso_U_13
_atom_site_aniso_U_22
_atom_site_aniso_U_23
_atom_site_aniso_U_33
Cu 0.0032(6) 0.0 0.0 0.0053(5) 0.0 0.0037(4)
Ti@Cu 0.0032(6) 0.0 0.0 0.0053(5) 0.0 0.0037(4)
Ti 0.00965(20) -0.00212(33) -0.00212(33) 0.00965(20) -0.00212(33) 0.00965(20)
O 0.01101(28) 0.00336(19) 0.0 0.01030(30) 0.0 0.00462(23)

loop_
_atom_site_type_symbol
_atom_site_label
_atom_site_fract_x
_atom_site_fract_y
_atom_site_fract_z
_atom_site_occupancy
_atom_site_thermal_displace_type
_atom_site_U_iso_or_equiv
_atom_site_symmetry_multiplicity
Na Na 0.0 0.0 0.0 1.0 Uiso 0.0146(7) 2
Cu Cu 0.0 0.5 0.5 0.83333 Uani 0.00408 6
Ti Ti@Cu 0.0 0.5 0.5 0.16667 Uani 0.00408 6
Ti Ti 0.25 0.25 0.25 1.0 Uani 0.00965 8
O O 0.30890(8) 0.18179(8) 0.0 1.0 Uani 0.00864 24

loop_
_atom_type_symbol
_atom_type_number_in_cell
Na 2.0
Cu 5.0
Ti 9.0
O 24.0
